data_4113648
loop_
_publ_author_name
'Cosmina Dutan'
'Sylvie Choua'
'Th\'eo Berclaz'
'Michel Geoffroy'
'Nicolas M\'ezailles'
'Audrey Moores'
'Louis Ricard'
'Pascal Le Floch'

_publ_contact_author 'Louis Ricard'
_publ_contact_author_address
;
                    Labo DCPH,
                    Ecole Polytechnique
                    Route de Saclay
                    91128 Palaiseau
                    France
;
_publ_contact_author_email louis.ricard@polytechnique.fr
_publ_contact_author_fax 01-69-33-39-90
_publ_contact_author_phone 01-69-33-45-72
_publ_section_title
;
 Electron Transfer between Two Silyl-Substituted Phenylene Rings:
 EPR/ENDOR Spectra, DFT Calculations, and Crystal Structure of the
 One-Electron Reduction Compound of a Di(m-silylphenylenedisiloxane)
;
_journal_name_full 'Journal of the American Chemical Society'
_journal_page_first 4487
_journal_page_last 4494
_journal_paper_doi 10.1021/ja0209060
_journal_volume 125
_journal_year 2003
_chemical_formula_sum 'C20 H32 O2 Si4'
_chemical_formula_weight 416.82
_chemical_name_systematic
;
 ?
;
_space_group_IT_number 2
_symmetry_cell_setting triclinic
_symmetry_space_group_name_Hall '-P 1'
_symmetry_space_group_name_H-M 'P -1'
_atom_sites_solution_hydrogens geom
_atom_sites_solution_primary direct
_atom_sites_solution_secondary difmap
_audit_creation_method SHELXL-97
_cell_angle_alpha 100.590(5)
_cell_angle_beta 106.340(5)
_cell_angle_gamma 106.110(5)
_cell_formula_units_Z 1
_cell_length_a 7.617(5)
_cell_length_b 8.567(5)
_cell_length_c 10.404(5)
_cell_measurement_reflns_used 251
_cell_measurement_temperature 150.0(10)
_cell_measurement_theta_max 20.0
_cell_measurement_theta_min 3.0
_cell_volume 600.1(6)
_computing_structure_refinement 'SHELXL-97 (Sheldrick, 1997)'
_computing_structure_solution 'SHELXS-97 (Sheldrick, 1990)'
_diffrn_ambient_temperature 150.0(10)
_diffrn_measured_fraction_theta_full 0.991
_diffrn_measured_fraction_theta_max 0.991
_diffrn_measurement_device_type KappaCCD
_diffrn_measurement_method 'phi and omega scans'
_diffrn_radiation_monochromator graphite
_diffrn_radiation_source 'fine-focus sealed tube'
_diffrn_radiation_type MoK\a
_diffrn_radiation_wavelength 0.71069
_diffrn_reflns_av_R_equivalents 0.0268
_diffrn_reflns_av_sigmaI/netI 0.0501
_diffrn_reflns_limit_h_max 10
_diffrn_reflns_limit_h_min -10
_diffrn_reflns_limit_k_max 11
_diffrn_reflns_limit_k_min -11
_diffrn_reflns_limit_l_max 13
_diffrn_reflns_limit_l_min -14
_diffrn_reflns_number 4853
_diffrn_reflns_theta_full 30.01
_diffrn_reflns_theta_max 30.01
_diffrn_reflns_theta_min 2.13
_exptl_absorpt_coefficient_mu 0.259
_exptl_absorpt_correction_T_max 0.9746
_exptl_absorpt_correction_T_min 0.9500
_exptl_crystal_colour colorless
_exptl_crystal_density_diffrn 1.153
_exptl_crystal_description plate
_exptl_crystal_F_000 224
_exptl_crystal_size_max 0.20
_exptl_crystal_size_mid 0.20
_exptl_crystal_size_min 0.10
_refine_diff_density_max 0.364
_refine_diff_density_min -0.301
_refine_diff_density_rms 0.047
_refine_ls_extinction_method none
_refine_ls_goodness_of_fit_ref 1.033
_refine_ls_hydrogen_treatment mixed
_refine_ls_matrix_type full
_refine_ls_number_parameters 122
_refine_ls_number_reflns 3476
_refine_ls_number_restraints 0
_refine_ls_restrained_S_all 1.033
_refine_ls_R_factor_all 0.0386
_refine_ls_R_factor_gt 0.0325
_refine_ls_shift/su_max 0.001
_refine_ls_shift/su_mean 0.000
_refine_ls_structure_factor_coef Fsqd
_refine_ls_weighting_details 'calc w=1/[\s^2^(Fo^2^)+(0.0368P)^2^+0.1553P] where P=(Fo^2^+2Fc^2^)/3'
_refine_ls_weighting_scheme calc
_refine_ls_wR_factor_gt 0.0924
_refine_ls_wR_factor_ref 0.0969
_reflns_number_gt 3021
_reflns_number_total 3476
_reflns_threshold_expression >2sigma(I)
_cod_data_source_file ja0209060_1.cif
_cod_data_source_block cyclosi;compound4
_cod_original_sg_symbol_H-M 'P -1 '
_cod_database_code 4113648

loop_
_symmetry_equiv_pos_as_xyz
'x, y, z'
'-x, -y, -z'

loop_
_atom_site_label
_atom_site_type_symbol
_atom_site_fract_x
_atom_site_fract_y
_atom_site_fract_z
_atom_site_U_iso_or_equiv
_atom_site_adp_type
_atom_site_occupancy
_atom_site_symmetry_multiplicity
_atom_site_calc_flag
_atom_site_refinement_flags
Si1 Si 0.62111(4) 0.14210(4) 0.83745(3) 0.02152(10) Uani 1 1 d .
Si2 Si 0.59672(5) -0.22167(4) 0.71293(3) 0.02309(10) Uani 1 1 d .
O1 O 0.62726(14) -0.04952(11) 0.82911(9) 0.0299(2) Uani 1 1 d .
C1 C 0.55048(16) 0.20534(13) 0.56859(12) 0.0207(2) Uani 1 1 d .
H1 H 0.4178 0.1736 0.5621 0.025 Uiso 1 1 calc R
C2 C 0.68996(16) 0.21024(14) 0.69171(12) 0.0211(2) Uani 1 1 d .
C3 C 0.88441(17) 0.25861(16) 0.69892(14) 0.0291(3) Uani 1 1 d .
H3 H 0.9831 0.2644 0.7813 0.035 Uiso 1 1 calc R
C4 C 0.93588(18) 0.29825(18) 0.58790(15) 0.0337(3) Uani 1 1 d .
H4 H 1.0686 0.3297 0.5945 0.040 Uiso 1 1 calc R
C5 C 0.79414(18) 0.29199(16) 0.46759(14) 0.0288(3) Uani 1 1 d .
H5 H 0.8312 0.3201 0.3925 0.035 Uiso 1 1 calc R
C6 C 0.59674(17) 0.24491(14) 0.45451(12) 0.0215(2) Uani 1 1 d .
C7 C 0.8031(2) 0.28403(17) 1.00836(14) 0.0346(3) Uani 1 1 d .
H7A H 0.7706 0.2438 1.0840 0.052 Uiso 1 1 calc R
H7B H 0.8014 0.3995 1.0178 0.052 Uiso 1 1 calc R
H7C H 0.9335 0.2837 1.0136 0.052 Uiso 1 1 calc R
C8 C 0.37239(18) 0.13985(17) 0.82376(15) 0.0305(3) Uani 1 1 d .
H8A H 0.2780 0.0616 0.7342 0.046 Uiso 1 1 calc R
H8B H 0.3680 0.2541 0.8294 0.046 Uiso 1 1 calc R
H8C H 0.3397 0.1027 0.9004 0.046 Uiso 1 1 calc R
C9 C 0.8283(2) -0.2090(2) 0.68320(17) 0.0416(4) Uani 1 1 d .
H9A H 0.8639 -0.1175 0.6407 0.062 Uiso 1 1 calc R
H9B H 0.8115 -0.3168 0.6205 0.062 Uiso 1 1 calc R
H9C H 0.9319 -0.1861 0.7726 0.062 Uiso 1 1 calc R
C10 C 0.5202(2) -0.40209(16) 0.78388(15) 0.0350(3) Uani 1 1 d .
H10A H 0.6177 -0.3825 0.8754 0.053 Uiso 1 1 calc R
H10B H 0.5087 -0.5068 0.7199 0.053 Uiso 1 1 calc R
H10C H 0.3936 -0.4123 0.7939 0.053 Uiso 1 1 calc R

loop_
_atom_site_aniso_label
_atom_site_aniso_U_11
_atom_site_aniso_U_22
_atom_site_aniso_U_33
_atom_site_aniso_U_23
_atom_site_aniso_U_13
_atom_site_aniso_U_12
Si1 0.02560(17) 0.02133(16) 0.01731(17) 0.00662(12) 0.00622(12) 0.00832(12)
Si2 0.03101(18) 0.02562(17) 0.02125(17) 0.01171(13) 0.01281(13) 0.01579(13)
O1 0.0455(5) 0.0257(4) 0.0217(4) 0.0102(3) 0.0106(4) 0.0163(4)
C1 0.0235(5) 0.0202(5) 0.0216(5) 0.0070(4) 0.0102(4) 0.0093(4)
C2 0.0242(5) 0.0190(5) 0.0205(5) 0.0060(4) 0.0079(4) 0.0078(4)
C3 0.0231(5) 0.0335(6) 0.0269(6) 0.0096(5) 0.0057(5) 0.0069(5)
C4 0.0227(5) 0.0421(7) 0.0353(7) 0.0125(6) 0.0126(5) 0.0063(5)
C5 0.0297(6) 0.0320(6) 0.0286(6) 0.0122(5) 0.0154(5) 0.0091(5)
C6 0.0275(5) 0.0191(5) 0.0224(5) 0.0078(4) 0.0120(4) 0.0104(4)
C7 0.0381(7) 0.0350(7) 0.0216(6) 0.0045(5) 0.0045(5) 0.0072(6)
C8 0.0309(6) 0.0354(7) 0.0319(7) 0.0158(5) 0.0161(5) 0.0125(5)
C9 0.0354(7) 0.0673(10) 0.0386(8) 0.0266(8) 0.0177(6) 0.0303(7)
C10 0.0590(9) 0.0276(6) 0.0321(7) 0.0164(5) 0.0230(7) 0.0233(6)

loop_
_atom_type_symbol
_atom_type_description
_atom_type_scat_dispersion_real
_atom_type_scat_dispersion_imag
_atom_type_scat_source
C C 0.0033 0.0016 'International Tables Vol C Tables 4.2.6.8 and 6.1.1.4'
H H 0.0000 0.0000 'International Tables Vol C Tables 4.2.6.8 and 6.1.1.4'
O O 0.0106 0.0060 'International Tables Vol C Tables 4.2.6.8 and 6.1.1.4'
Si Si 0.0817 0.0704 'International Tables Vol C Tables 4.2.6.8 and 6.1.1.4'

loop_
_geom_angle_atom_site_label_1
_geom_angle_atom_site_label_2
_geom_angle_atom_site_label_3
_geom_angle
_geom_angle_site_symmetry_3
O1 Si1 C8 109.08(6) .
O1 Si1 C7 107.24(6) .
C8 Si1 C7 110.68(7) .
O1 Si1 C2 108.67(5) .
C8 Si1 C2 111.18(6) .
C7 Si1 C2 109.88(7) .
O1 Si2 C9 110.28(7) .
O1 Si2 C10 107.06(7) .
C9 Si2 C10 109.92(7) .
O1 Si2 C6 108.90(6) 2_656
C9 Si2 C6 109.88(7) 2_656
C10 Si2 C6 110.76(7) 2_656
Si2 O1 Si1 139.61(6) .
C2 C1 C6 123.34(11) .
C2 C1 C1 92.51(8) 2_656
C6 C1 C1 91.81(8) 2_656
C3 C2 C1 117.13(11) .
C3 C2 Si1 120.53(9) .
C1 C2 Si1 122.22(9) .
C3 C2 C6 116.09(8) 2_656
C1 C2 C6 77.82(7) 2_656
Si1 C2 C6 74.66(5) 2_656
C4 C3 C2 121.21(12) .
C5 C4 C3 120.15(12) .
C4 C5 C6 121.21(12) .
C1 C6 C5 116.97(11) .
C1 C6 Si2 121.82(9) 2_656
C5 C6 Si2 121.08(9) 2_656

loop_
_geom_bond_atom_site_label_1
_geom_bond_atom_site_label_2
_geom_bond_distance
_geom_bond_site_symmetry_2
Si1 O1 1.6423(13) .
Si1 C8 1.8538(18) .
Si1 C7 1.8560(15) .
Si1 C2 1.8756(14) .
Si2 O1 1.6390(12) .
Si2 C9 1.8524(18) .
Si2 C10 1.8535(15) .
Si2 C6 1.8738(14) 2_656
C1 C2 1.4004(16) .
C1 C6 1.4017(16) .
C1 C1 3.323(3) 2_656
C2 C3 1.3988(18) .
C2 C6 3.676(2) 2_656
C3 C4 1.3886(19) .
C4 C5 1.385(2) .
C5 C6 1.4036(19) .
C6 Si2 1.8738(14) 2_656
